data_4314572
loop_
_publ_author_name
'Tanya K. Ronson'
'Christopher Carruthers'
'Julie Fisher'
'Thierry Brotin'
'Lindsay P. Harding'
'Pierre J. Rizkallah'
'Michaele J. Hardie'

_publ_section_title
;
 Tripodal 4-Pyridyl-Derived Host Ligands and Their Metallo-Supramolecular
 Chemistry: Stella Octangula and Bowl-Shaped Assemblies
;
_journal_name_full 'Inorganic Chemistry'
_journal_page_first 675
_journal_page_last 685
_journal_paper_doi 10.1021/ic901972h
_journal_volume 49
_journal_year 2010
_chemical_formula_sum 'C42 H39 N3 O6'
_chemical_formula_weight 681.76
_chemical_name_systematic
; 
 Tris(4-pyridylmethyl)cyclotriguaiacylene 
;
_space_group_IT_number 148
_symmetry_cell_setting rhombohedral
_symmetry_space_group_name_Hall '-R 3'
_symmetry_space_group_name_H-M 'R -3 :H'
_atom_sites_solution_hydrogens geom
_atom_sites_solution_primary direct
_atom_sites_solution_secondary difmap
_audit_creation_method SHELXL-97
_cell_angle_alpha 90.00
_cell_angle_beta 90.00
_cell_angle_gamma 120.00
_cell_formula_units_Z 36
_cell_length_a 62.828(4)
_cell_length_b 62.828(4)
_cell_length_c 9.8070(13)
_cell_measurement_reflns_used 7297
_cell_measurement_temperature 150(2)
_cell_measurement_theta_max 21.95
_cell_measurement_theta_min 2.30
_cell_volume 33525(5)
_computing_cell_refinement 'Bruker SMART'
_computing_data_collection 'Bruker SMART'
_computing_data_reduction 'Bruker SAINT'
_computing_molecular_graphics 'Bruker SHELXTL'
_computing_publication_material 'Bruker SHELXTL'
_computing_structure_refinement 'SHELXL-97 (Sheldrick, 1997)'
_computing_structure_solution 'SHELXS-97 (Sheldrick, 1990)'
_diffrn_ambient_temperature 150(2)
_diffrn_measured_fraction_theta_full 1.000
_diffrn_measured_fraction_theta_max 1.000
_diffrn_measurement_device_type 'Bruker X8 CCD area detector'
_diffrn_measurement_method 'phi and omega scans'
_diffrn_radiation_monochromator graphite
_diffrn_radiation_source 'fine-focus sealed tube'
_diffrn_radiation_type MoK\a
_diffrn_radiation_wavelength 0.71073
_diffrn_reflns_av_R_equivalents 0.0928
_diffrn_reflns_av_sigmaI/netI 0.0559
_diffrn_reflns_limit_h_max 73
_diffrn_reflns_limit_h_min -74
_diffrn_reflns_limit_k_max 74
_diffrn_reflns_limit_k_min -74
_diffrn_reflns_limit_l_max 11
_diffrn_reflns_limit_l_min -11
_diffrn_reflns_number 157844
_diffrn_reflns_theta_full 25.00
_diffrn_reflns_theta_max 25.00
_diffrn_reflns_theta_min 1.12
_diffrn_standards_decay_% 0
_diffrn_standards_interval_count 0
_diffrn_standards_interval_time 0
_diffrn_standards_number 0
_exptl_absorpt_coefficient_mu 0.082
_exptl_absorpt_correction_T_max 0.9959
_exptl_absorpt_correction_T_min 0.9903
_exptl_absorpt_correction_type multi-scan
_exptl_absorpt_process_details SADABS
_exptl_crystal_colour colourless
_exptl_crystal_density_diffrn 1.216
_exptl_crystal_density_meas ?
_exptl_crystal_density_method 'not measured'
_exptl_crystal_description block
_exptl_crystal_F_000 12960
_exptl_crystal_size_max 0.12
_exptl_crystal_size_mid 0.10
_exptl_crystal_size_min 0.05
_refine_diff_density_max 1.725
_refine_diff_density_min -0.292
_refine_diff_density_rms 0.097
_refine_ls_extinction_method none
_refine_ls_goodness_of_fit_ref 1.080
_refine_ls_hydrogen_treatment constr
_refine_ls_matrix_type full
_refine_ls_number_parameters 925
_refine_ls_number_reflns 13127
_refine_ls_number_restraints 0
_refine_ls_restrained_S_all 1.080
_refine_ls_R_factor_all 0.1156
_refine_ls_R_factor_gt 0.0598
_refine_ls_shift/su_max 0.001
_refine_ls_shift/su_mean 0.000
_refine_ls_structure_factor_coef Fsqd
_refine_ls_weighting_details 'calc w=1/[\s^2^(Fo^2^)+(0.1063P)^2^+102.9081P] where P=(Fo^2^+2Fc^2^)/3'
_refine_ls_weighting_scheme calc
_refine_ls_wR_factor_gt 0.1800
_refine_ls_wR_factor_ref 0.2249
_reflns_number_gt 7986
_reflns_number_total 13127
_reflns_threshold_expression >2sigma(I)
_cod_data_source_file ic901972h_si_001_3.cif
_cod_data_source_block ligand3b
_cod_depositor_comments
;
The following automatic conversions were performed:

'_symmetry_cell_setting' value 'Rhombohedral' changed to
'rhombohedral' according to the built-in table from CIF Core
dictionary named 'cif_core.dic' version 2.4.1 from 2010-06-29.

Automatic conversion script
Id: cif_fix_values 1646 2011-03-28 12:23:43Z adriana 

The following automatic conversions were performed:

'_exptl_crystal_density_meas' value 'not measured' was changed to '?'
- the value is perceived as not measured.

Automatic conversion script
Id: cif_fix_values 3008 2015-01-20 13:52:24Z robertas 
;
_cod_original_sg_symbol_H-M 'R -3'
_cod_database_code 4314572

loop_
_symmetry_equiv_pos_as_xyz
'x, y, z'
'-y, x-y, z'
'-x+y, -x, z'
'x+2/3, y+1/3, z+1/3'
'-y+2/3, x-y+1/3, z+1/3'
'-x+y+2/3, -x+1/3, z+1/3'
'x+1/3, y+2/3, z+2/3'
'-y+1/3, x-y+2/3, z+2/3'
'-x+y+1/3, -x+2/3, z+2/3'
'-x, -y, -z'
'y, -x+y, -z'
'x-y, x, -z'
'-x+2/3, -y+1/3, -z+1/3'
'y+2/3, -x+y+1/3, -z+1/3'
'x-y+2/3, x+1/3, -z+1/3'
'-x+1/3, -y+2/3, -z+2/3'
'y+1/3, -x+y+2/3, -z+2/3'
'x-y+1/3, x+2/3, -z+2/3'

loop_
_atom_site_label
_atom_site_type_symbol
_atom_site_fract_x
_atom_site_fract_y
_atom_site_fract_z
_atom_site_U_iso_or_equiv
_atom_site_adp_type
_atom_site_occupancy
_atom_site_symmetry_multiplicity
_atom_site_calc_flag
_atom_site_refinement_flags
_atom_site_disorder_assembly
_atom_site_disorder_group
O1 O 0.15356(4) 0.86272(4) 0.8723(3) 0.0358(6) Uani 1 1 d . . .
O2 O 0.20179(4) 0.89109(4) 0.8970(2) 0.0325(6) Uani 1 1 d . . .
O3 O 0.25957(4) 1.01898(4) 0.8194(2) 0.0328(6) Uani 1 1 d . . .
O4 O 0.23313(5) 1.04066(4) 0.7676(3) 0.0355(6) Uani 1 1 d . . .
O5 O 0.11277(5) 0.97399(5) 0.7614(2) 0.0337(6) Uani 1 1 d . . .
O6 O 0.09307(4) 0.92691(5) 0.8223(2) 0.0339(6) Uani 1 1 d . . .
O7 O 0.11421(5) 0.87159(5) 0.2475(3) 0.0413(7) Uani 1 1 d . . .
O8 O 0.08940(5) 0.89311(5) 0.3288(3) 0.0414(7) Uani 1 1 d . . .
O9 O 0.25273(5) 0.98560(5) 0.3024(3) 0.0358(6) Uani 1 1 d . . .
O10 O 0.23054(4) 0.93804(4) 0.2498(2) 0.0323(6) Uani 1 1 d . . .
O11 O 0.19154(5) 1.04910(5) 0.3885(3) 0.0367(6) Uani 1 1 d . . .
O12 O 0.14282(5) 1.02426(5) 0.3921(3) 0.0379(7) Uani 1 1 d . . .
N1 N 0.10140(7) 0.78653(6) 1.1497(4) 0.0452(9) Uani 1 1 d . . .
N2 N 0.34317(7) 1.05776(7) 1.0437(4) 0.0488(9) Uani 1 1 d . . .
N3 N 0.09435(9) 1.03125(9) 1.0362(4) 0.0682(12) Uani 1 1 d . . .
N4 N 0.10648(10) 0.80233(9) 0.5351(4) 0.0688(12) Uani 1 1 d . . .
N5 N 0.33334(7) 1.03234(8) 0.5416(4) 0.0600(11) Uani 1 1 d . . .
N6 N 0.10308(8) 1.06551(7) 0.6191(4) 0.0607(11) Uani 1 1 d . . .
C1 C 0.14917(7) 0.91586(7) 0.5057(3) 0.0283(8) Uani 1 1 d . . .
H1A H 0.1343 0.9003 0.4792 0.034 Uiso 1 1 calc R . .
H1B H 0.1587 0.9236 0.4218 0.034 Uiso 1 1 calc R . .
C2 C 0.16484(6) 0.90999(6) 0.6024(3) 0.0257(8) Uani 1 1 d . . .
C3 C 0.15229(7) 0.88901(6) 0.6876(3) 0.0284(8) Uani 1 1 d . . .
H3 H 0.1350 0.8788 0.6782 0.034 Uiso 1 1 calc R . .
C4 C 0.16466(7) 0.88303(6) 0.7849(3) 0.0272(8) Uani 1 1 d . . .
C5 C 0.19063(7) 0.89818(6) 0.7987(3) 0.0266(8) Uani 1 1 d . . .
C6 C 0.20316(6) 0.91859(6) 0.7126(3) 0.0244(8) Uani 1 1 d . . .
H6 H 0.2205 0.9285 0.7204 0.029 Uiso 1 1 calc R . .
C7 C 0.19064(6) 0.92478(6) 0.6143(3) 0.0234(7) Uani 1 1 d . . .
C8 C 0.20612(7) 0.94708(6) 0.5219(3) 0.0263(8) Uani 1 1 d . . .
H8A H 0.1972 0.9447 0.4349 0.032 Uiso 1 1 calc R . .
H8B H 0.2218 0.9475 0.5007 0.032 Uiso 1 1 calc R . .
C9 C 0.21215(6) 0.97211(6) 0.5821(3) 0.0249(8) Uani 1 1 d . . .
C10 C 0.23246(6) 0.98372(6) 0.6726(3) 0.0260(8) Uani 1 1 d . . .
H10 H 0.2415 0.9757 0.6934 0.031 Uiso 1 1 calc R . .
C11 C 0.23957(6) 1.00655(6) 0.7321(3) 0.0277(8) Uani 1 1 d . . .
C12 C 0.22577(7) 1.01826(6) 0.7011(3) 0.0285(8) Uani 1 1 d . . .
C13 C 0.20623(7) 1.00725(6) 0.6100(3) 0.0289(8) Uani 1 1 d . . .
H13 H 0.1975 1.0155 0.5877 0.035 Uiso 1 1 calc R . .
C14 C 0.19889(6) 0.98409(6) 0.5493(3) 0.0261(8) Uani 1 1 d . . .
C15 C 0.17593(7) 0.97268(7) 0.4570(3) 0.0303(8) Uani 1 1 d . . .
H15A H 0.1752 0.9859 0.4057 0.036 Uiso 1 1 calc R . .
H15B H 0.1771 0.9615 0.3903 0.036 Uiso 1 1 calc R . .
C16 C 0.15243(6) 0.95833(7) 0.5425(3) 0.0266(8) Uani 1 1 d . . .
C17 C 0.14268(7) 0.97212(7) 0.6056(3) 0.0293(8) Uani 1 1 d . . .
H17 H 0.1498 0.9891 0.5847 0.035 Uiso 1 1 calc R . .
C18 C 0.12311(7) 0.96151(7) 0.6965(3) 0.0284(8) Uani 1 1 d . . .
C19 C 0.11220(6) 0.93609(7) 0.7282(3) 0.0279(8) Uani 1 1 d . . .
C20 C 0.12115(6) 0.92233(7) 0.6629(3) 0.0281(8) Uani 1 1 d . . .
H20 H 0.1136 0.9052 0.6814 0.034 Uiso 1 1 calc R . .
C21 C 0.14120(6) 0.93315(6) 0.5697(3) 0.0264(8) Uani 1 1 d . . .
C22 C 0.12743(7) 0.84688(7) 0.8574(4) 0.0399(10) Uani 1 1 d . . .
H22A H 0.1236 0.8403 0.7634 0.048 Uiso 1 1 calc R . .
H22B H 0.1189 0.8563 0.8743 0.048 Uiso 1 1 calc R . .
C23 C 0.11878(7) 0.82593(7) 0.9592(4) 0.0367(9) Uani 1 1 d . . .
C24 C 0.09463(8) 0.81448(8) 1.0103(4) 0.0459(11) Uani 1 1 d . . .
H24 H 0.0836 0.8198 0.9816 0.055 Uiso 1 1 calc R . .
C25 C 0.08690(9) 0.79518(8) 1.1033(5) 0.0508(11) Uani 1 1 d . . .
H25 H 0.0705 0.7877 1.1359 0.061 Uiso 1 1 calc R . .
C26 C 0.12446(7) 0.79770(7) 1.0991(4) 0.0387(9) Uani 1 1 d . . .
H26 H 0.1351 0.7920 1.1294 0.046 Uiso 1 1 calc R . .
C27 C 0.13393(7) 0.81704(7) 1.0057(4) 0.0371(9) Uani 1 1 d . . .
H27 H 0.1504 0.8240 0.9742 0.044 Uiso 1 1 calc R . .
C28 C 0.22850(7) 0.90472(8) 0.8981(4) 0.0406(10) Uani 1 1 d . . .
H28A H 0.2347 0.9035 0.8084 0.061 Uiso 1 1 calc R . .
H28B H 0.2345 0.8978 0.9676 0.061 Uiso 1 1 calc R . .
H28C H 0.2343 0.9220 0.9191 0.061 Uiso 1 1 calc R . .
C29 C 0.27252(7) 1.00621(7) 0.8589(4) 0.0369(9) Uani 1 1 d . . .
H29A H 0.2758 0.9990 0.7774 0.044 Uiso 1 1 calc R . .
H29B H 0.2623 0.9927 0.9228 0.044 Uiso 1 1 calc R . .
C30 C 0.29660(7) 1.02439(7) 0.9269(4) 0.0331(9) Uani 1 1 d . . .
C31 C 0.30401(8) 1.01934(8) 1.0525(4) 0.0407(10) Uani 1 1 d . . .
H31 H 0.2935 1.0046 1.1004 0.049 Uiso 1 1 calc R . .
C32 C 0.32705(8) 1.03630(9) 1.1060(4) 0.0484(11) Uani 1 1 d . . .
H32 H 0.3317 1.0326 1.1909 0.058 Uiso 1 1 calc R . .
C33 C 0.33560(8) 1.06229(8) 0.9244(5) 0.0455(11) Uani 1 1 d . . .
H33 H 0.3464 1.0772 0.8789 0.055 Uiso 1 1 calc R . .
C34 C 0.31309(7) 1.04671(7) 0.8627(4) 0.0392(10) Uani 1 1 d . . .
H34 H 0.3089 1.0511 0.7782 0.047 Uiso 1 1 calc R . .
C35 C 0.21534(8) 1.04893(7) 0.7712(4) 0.0395(10) Uani 1 1 d . . .
H35A H 0.2129 1.0533 0.6788 0.059 Uiso 1 1 calc R . .
H35B H 0.2214 1.0634 0.8305 0.059 Uiso 1 1 calc R . .
H35C H 0.1997 1.0357 0.8066 0.059 Uiso 1 1 calc R . .
C36 C 0.12806(8) 1.00019(7) 0.7730(4) 0.0385(9) Uani 1 1 d . . .
H36A H 0.1305 1.0079 0.6820 0.046 Uiso 1 1 calc R . .
H36B H 0.1444 1.0043 0.8097 0.046 Uiso 1 1 calc R . .
C37 C 0.11588(8) 1.01005(8) 0.8675(4) 0.0405(10) Uani 1 1 d . . .
C38 C 0.12917(9) 1.03456(8) 0.9107(4) 0.0485(11) Uani 1 1 d . . .
H38 H 0.1459 1.0446 0.8846 0.058 Uiso 1 1 calc R . .
C39 C 0.11777(11) 1.04416(10) 0.9922(5) 0.0601(13) Uani 1 1 d . . .
H39 H 0.1272 1.0609 1.0185 0.072 Uiso 1 1 calc R . .
C40 C 0.08205(10) 1.00750(10) 0.9966(5) 0.0668(14) Uani 1 1 d . . .
H40 H 0.0656 0.9977 1.0281 0.080 Uiso 1 1 calc R . .
C41 C 0.09154(9) 0.99609(9) 0.9125(5) 0.0552(12) Uani 1 1 d . . .
H41 H 0.0817 0.9793 0.8869 0.066 Uiso 1 1 calc R . .
C42 C 0.08285(7) 0.90138(7) 0.8598(4) 0.0422(10) Uani 1 1 d . . .
H42A H 0.0759 0.8910 0.7788 0.063 Uiso 1 1 calc R . .
H42B H 0.0699 0.8970 0.9282 0.063 Uiso 1 1 calc R . .
H42C H 0.0958 0.8988 0.8977 0.063 Uiso 1 1 calc R . .
C43 C 0.13835(7) 0.96629(6) 0.0283(3) 0.0307(8) Uani 1 1 d . . .
H43A H 0.1467 0.9692 -0.0610 0.037 Uiso 1 1 calc R . .
H43B H 0.1223 0.9652 0.0119 0.037 Uiso 1 1 calc R . .
C44 C 0.13345(7) 0.94114(6) 0.0832(3) 0.0271(8) Uani 1 1 d . . .
C45 C 0.11415(7) 0.92905(7) 0.1802(3) 0.0301(8) Uani 1 1 d . . .
H45 H 0.1054 0.9369 0.2093 0.036 Uiso 1 1 calc R . .
C46 C 0.10778(7) 0.90597(7) 0.2337(4) 0.0319(9) Uani 1 1 d . . .
C47 C 0.12102(7) 0.89445(6) 0.1888(4) 0.0318(9) Uani 1 1 d . . .
C48 C 0.13949(7) 0.90592(7) 0.0923(4) 0.0312(8) Uani 1 1 d . . .
H48 H 0.1479 0.8978 0.0611 0.037 Uiso 1 1 calc R . .
C49 C 0.14629(7) 0.92960(6) 0.0387(3) 0.0281(8) Uani 1 1 d . . .
C50 C 0.16873(7) 0.94158(7) -0.0558(3) 0.0313(9) Uani 1 1 d . . .
H50A H 0.1674 0.9533 -0.1179 0.038 Uiso 1 1 calc R . .
H50B H 0.1694 0.9288 -0.1118 0.038 Uiso 1 1 calc R . .
C51 C 0.19222(7) 0.95520(7) 0.0318(3) 0.0277(8) Uani 1 1 d . . .
C52 C 0.20142(7) 0.94103(7) 0.0930(3) 0.0292(8) Uani 1 1 d . . .
H52 H 0.1939 0.9240 0.0713 0.035 Uiso 1 1 calc R . .
C53 C 0.22109(7) 0.95102(6) 0.1837(3) 0.0276(8) Uani 1 1 d . . .
C54 C 0.23287(6) 0.97671(7) 0.2137(3) 0.0278(8) Uani 1 1 d . . .
C55 C 0.22403(7) 0.99086(7) 0.1523(4) 0.0312(8) Uani 1 1 d . . .
H55 H 0.2320 1.0080 0.1713 0.037 Uiso 1 1 calc R . .
C56 C 0.20353(7) 0.98045(7) 0.0622(3) 0.0281(8) Uani 1 1 d . . .
C57 C 0.19498(7) 0.99772(7) 0.0070(3) 0.0312(8) Uani 1 1 d . . .
H57A H 0.1849 0.9903 -0.0758 0.037 Uiso 1 1 calc R . .
H57B H 0.2096 1.0134 -0.0200 0.037 Uiso 1 1 calc R . .
C58 C 0.17989(7) 1.00306(6) 0.1096(3) 0.0276(8) Uani 1 1 d . . .
C59 C 0.19238(7) 1.02337(6) 0.2005(3) 0.0301(8) Uani 1 1 d . . .
H59 H 0.2098 1.0330 0.1954 0.036 Uiso 1 1 calc R . .
C60 C 0.18013(7) 1.02967(6) 0.2958(3) 0.0282(8) Uani 1 1 d . . .
C61 C 0.15422(7) 1.01615(7) 0.3003(3) 0.0297(8) Uani 1 1 d . . .
C62 C 0.14156(7) 0.99586(6) 0.2142(3) 0.0293(8) Uani 1 1 d . . .
H62 H 0.1241 0.9866 0.2191 0.035 Uiso 1 1 calc R . .
C63 C 0.15387(7) 0.98875(6) 0.1202(3) 0.0276(8) Uani 1 1 d . . .
C64 C 0.13333(8) 0.86551(7) 0.2621(4) 0.0377(9) Uani 1 1 d . . .
H64A H 0.1484 0.8797 0.2997 0.045 Uiso 1 1 calc R . .
H64B H 0.1374 0.8612 0.1723 0.045 Uiso 1 1 calc R . .
C65 C 0.12389(8) 0.84361(7) 0.3590(4) 0.0382(10) Uani 1 1 d . . .
C66 C 0.09938(9) 0.82882(9) 0.3869(5) 0.0566(13) Uani 1 1 d . . .
H66 H 0.0877 0.8323 0.3473 0.068 Uiso 1 1 calc R . .
C67 C 0.09156(11) 0.80859(10) 0.4735(6) 0.0729(16) Uani 1 1 d . . .
H67 H 0.0744 0.7986 0.4894 0.087 Uiso 1 1 calc R . .
C68 C 0.13044(12) 0.81691(9) 0.5095(5) 0.0677(16) Uani 1 1 d . . .
H68 H 0.1417 0.8131 0.5525 0.081 Uiso 1 1 calc R . .
C69 C 0.14013(10) 0.83754(9) 0.4229(5) 0.0587(13) Uani 1 1 d . . .
H69 H 0.1573 0.8472 0.4080 0.070 Uiso 1 1 calc R . .
C70 C 0.07843(8) 0.90627(8) 0.3916(4) 0.0422(10) Uani 1 1 d . . .
H70A H 0.0914 0.9217 0.4305 0.063 Uiso 1 1 calc R . .
H70B H 0.0671 0.8962 0.4640 0.063 Uiso 1 1 calc R . .
H70C H 0.0694 0.9098 0.3226 0.063 Uiso 1 1 calc R . .
C71 C 0.26415(7) 1.01119(7) 0.3396(4) 0.0347(9) Uani 1 1 d . . .
H71A H 0.2530 1.0140 0.3983 0.042 Uiso 1 1 calc R . .
H71B H 0.2678 1.0215 0.2567 0.042 Uiso 1 1 calc R . .
C72 C 0.28769(7) 1.01807(7) 0.4153(4) 0.0344(9) Uani 1 1 d . . .
C73 C 0.29393(8) 1.00066(8) 0.4558(4) 0.0439(10) Uani 1 1 d . . .
H73 H 0.2829 0.9837 0.4403 0.053 Uiso 1 1 calc R . .
C74 C 0.31636(9) 1.00834(9) 0.5187(5) 0.0558(12) Uani 1 1 d . . .
H74 H 0.3201 0.9962 0.5477 0.067 Uiso 1 1 calc R . .
C75 C 0.32695(9) 1.04885(9) 0.5008(5) 0.0587(13) Uani 1 1 d . . .
H75 H 0.3384 1.0658 0.5152 0.070 Uiso 1 1 calc R . .
C76 C 0.30469(8) 1.04282(8) 0.4389(5) 0.0483(11) Uani 1 1 d . . .
H76 H 0.3011 1.0553 0.4133 0.058 Uiso 1 1 calc R . .
C77 C 0.21461(8) 0.91173(7) 0.2606(4) 0.0382(9) Uani 1 1 d . . .
H77A H 0.1990 0.9082 0.3026 0.057 Uiso 1 1 calc R . .
H77B H 0.2225 0.9048 0.3170 0.057 Uiso 1 1 calc R . .
H77C H 0.2115 0.9044 0.1694 0.057 Uiso 1 1 calc R . .
C78 C 0.11802(7) 1.01851(8) 0.3573(4) 0.0449(10) Uani 1 1 d . . .
H78A H 0.1063 1.0009 0.3740 0.054 Uiso 1 1 calc R . .
H78B H 0.1171 1.0221 0.2599 0.054 Uiso 1 1 calc R . .
C79 C 0.11194(7) 1.03441(8) 0.4470(4) 0.0382(9) Uani 1 1 d . . .
C80 C 0.09728(9) 1.02536(9) 0.5640(4) 0.0518(12) Uani 1 1 d . . .
H80 H 0.0900 1.0085 0.5877 0.062 Uiso 1 1 calc R . .
C81 C 0.09347(10) 1.04147(9) 0.6457(5) 0.0633(14) Uani 1 1 d . . .
H81 H 0.0835 1.0350 0.7246 0.076 Uiso 1 1 calc R . .
C82 C 0.11675(9) 1.07366(9) 0.5045(5) 0.0527(12) Uani 1 1 d . . .
H82 H 0.1236 1.0905 0.4817 0.063 Uiso 1 1 calc R . .
C83 C 0.12147(8) 1.05903(8) 0.4179(4) 0.0492(11) Uani 1 1 d . . .
H83 H 0.1312 1.0660 0.3387 0.059 Uiso 1 1 calc R . .
C84 C 0.21776(8) 1.06428(8) 0.3808(4) 0.0447(10) Uani 1 1 d . . .
H84A H 0.2254 1.0544 0.4014 0.067 Uiso 1 1 calc R . .
H84B H 0.2233 1.0777 0.4471 0.067 Uiso 1 1 calc R . .
H84C H 0.2225 1.0711 0.2888 0.067 Uiso 1 1 calc R . .

loop_
_atom_site_aniso_label
_atom_site_aniso_U_11
_atom_site_aniso_U_22
_atom_site_aniso_U_33
_atom_site_aniso_U_23
_atom_site_aniso_U_13
_atom_site_aniso_U_12
O1 0.0278(14) 0.0277(14) 0.0436(15) 0.0111(12) 0.0003(12) 0.0076(12)
O2 0.0291(14) 0.0325(15) 0.0355(13) 0.0080(11) 0.0005(11) 0.0152(12)
O3 0.0300(14) 0.0300(14) 0.0422(14) -0.0062(11) -0.0070(11) 0.0179(12)
O4 0.0333(15) 0.0256(14) 0.0491(16) -0.0019(12) 0.0003(12) 0.0158(12)
O5 0.0350(15) 0.0313(15) 0.0361(14) -0.0037(11) -0.0026(11) 0.0176(13)
O6 0.0279(14) 0.0338(15) 0.0355(14) 0.0002(11) 0.0023(11) 0.0119(12)
O7 0.0356(16) 0.0278(15) 0.0582(17) 0.0071(13) -0.0072(13) 0.0140(13)
O8 0.0385(16) 0.0346(16) 0.0457(16) 0.0079(12) 0.0063(13) 0.0142(14)
O9 0.0328(15) 0.0279(14) 0.0437(15) -0.0044(12) -0.0071(12) 0.0129(12)
O10 0.0309(14) 0.0287(14) 0.0393(14) 0.0023(11) 0.0043(11) 0.0164(12)
O11 0.0411(17) 0.0281(14) 0.0392(14) -0.0079(11) -0.0087(12) 0.0160(13)
O12 0.0450(17) 0.0391(16) 0.0374(14) -0.0102(12) -0.0066(12) 0.0269(14)
N1 0.043(2) 0.036(2) 0.050(2) 0.0051(16) 0.0061(17) 0.0147(18)
N2 0.042(2) 0.049(2) 0.060(2) -0.0189(19) -0.0138(18) 0.027(2)
N3 0.086(4) 0.067(3) 0.064(3) -0.014(2) 0.005(2) 0.048(3)
N4 0.103(4) 0.063(3) 0.059(3) 0.013(2) 0.004(3) 0.056(3)
N5 0.044(2) 0.069(3) 0.058(2) -0.012(2) -0.0128(19) 0.021(2)
N6 0.080(3) 0.054(3) 0.063(2) 0.014(2) 0.024(2) 0.044(2)
C1 0.028(2) 0.028(2) 0.0244(17) -0.0030(15) -0.0020(15) 0.0113(17)
C2 0.030(2) 0.0252(19) 0.0221(16) -0.0044(14) 0.0012(14) 0.0137(17)
C3 0.028(2) 0.026(2) 0.0297(18) -0.0024(15) -0.0002(15) 0.0116(17)
C4 0.029(2) 0.0204(19) 0.0285(17) 0.0023(14) 0.0055(15) 0.0099(16)
C5 0.033(2) 0.0251(19) 0.0258(17) -0.0020(15) -0.0002(15) 0.0177(17)
C6 0.0240(19) 0.0237(19) 0.0247(17) -0.0009(14) 0.0039(14) 0.0114(16)
C7 0.031(2) 0.0210(18) 0.0202(16) -0.0029(13) 0.0032(14) 0.0144(16)
C8 0.029(2) 0.029(2) 0.0226(16) 0.0013(14) 0.0028(14) 0.0159(17)
C9 0.0268(19) 0.0234(19) 0.0226(16) 0.0057(14) 0.0079(14) 0.0110(16)
C10 0.027(2) 0.0247(19) 0.0278(17) 0.0040(15) 0.0040(15) 0.0139(16)
C11 0.0249(19) 0.027(2) 0.0285(17) 0.0029(15) 0.0036(15) 0.0109(17)
C12 0.031(2) 0.0228(19) 0.0316(18) 0.0065(15) 0.0072(16) 0.0133(17)
C13 0.030(2) 0.027(2) 0.0335(19) 0.0110(16) 0.0068(16) 0.0170(17)
C14 0.028(2) 0.026(2) 0.0226(16) 0.0066(14) 0.0053(14) 0.0128(17)
C15 0.037(2) 0.032(2) 0.0241(17) 0.0054(15) 0.0013(16) 0.0197(18)
C16 0.0260(19) 0.033(2) 0.0212(16) -0.0003(15) -0.0058(14) 0.0149(17)
C17 0.033(2) 0.026(2) 0.0256(17) 0.0008(15) -0.0074(15) 0.0129(17)
C18 0.029(2) 0.033(2) 0.0266(17) -0.0031(15) -0.0077(15) 0.0183(18)
C19 0.0236(19) 0.033(2) 0.0237(17) -0.0021(15) -0.0057(14) 0.0115(17)
C20 0.027(2) 0.026(2) 0.0269(17) -0.0025(15) -0.0091(15) 0.0093(17)
C21 0.0257(19) 0.030(2) 0.0221(16) -0.0032(15) -0.0100(14) 0.0128(17)
C22 0.034(2) 0.034(2) 0.043(2) 0.0053(18) -0.0020(18) 0.011(2)
C23 0.038(2) 0.027(2) 0.039(2) -0.0023(17) 0.0014(18) 0.0114(19)
C24 0.038(2) 0.039(3) 0.059(3) 0.006(2) 0.005(2) 0.017(2)
C25 0.045(3) 0.042(3) 0.060(3) 0.014(2) 0.012(2) 0.018(2)
C26 0.039(2) 0.031(2) 0.044(2) -0.0013(18) -0.0002(19) 0.016(2)
C27 0.035(2) 0.031(2) 0.042(2) -0.0004(18) 0.0014(18) 0.0137(19)
C28 0.033(2) 0.046(3) 0.043(2) 0.0134(19) 0.0000(18) 0.020(2)
C29 0.039(2) 0.032(2) 0.043(2) -0.0028(17) -0.0052(18) 0.020(2)
C30 0.037(2) 0.034(2) 0.0345(19) -0.0069(17) -0.0017(17) 0.0226(19)
C31 0.045(3) 0.047(3) 0.038(2) -0.0033(19) -0.0025(19) 0.029(2)
C32 0.054(3) 0.066(3) 0.040(2) -0.014(2) -0.014(2) 0.041(3)
C33 0.039(3) 0.039(3) 0.060(3) -0.006(2) -0.007(2) 0.021(2)
C34 0.038(2) 0.040(2) 0.043(2) -0.0033(19) -0.0056(18) 0.022(2)
C35 0.046(3) 0.030(2) 0.049(2) 0.0012(18) 0.0015(19) 0.024(2)
C36 0.045(3) 0.035(2) 0.039(2) 0.0018(17) -0.0003(18) 0.023(2)
C37 0.053(3) 0.042(3) 0.034(2) 0.0017(18) -0.0008(19) 0.030(2)
C38 0.057(3) 0.046(3) 0.045(2) -0.006(2) 0.000(2) 0.027(2)
C39 0.079(4) 0.052(3) 0.055(3) -0.016(2) -0.004(3) 0.037(3)
C40 0.065(3) 0.068(4) 0.071(3) 0.003(3) 0.023(3) 0.035(3)
C41 0.060(3) 0.045(3) 0.062(3) -0.001(2) 0.014(2) 0.028(3)
C42 0.034(2) 0.035(2) 0.043(2) -0.0010(18) 0.0092(18) 0.0066(19)
C43 0.039(2) 0.032(2) 0.0235(17) -0.0003(15) -0.0063(16) 0.0196(19)
C44 0.033(2) 0.0231(19) 0.0219(16) -0.0052(14) -0.0099(15) 0.0113(17)
C45 0.035(2) 0.027(2) 0.0268(18) -0.0048(15) -0.0072(16) 0.0151(18)
C46 0.033(2) 0.027(2) 0.0291(18) -0.0003(16) -0.0058(16) 0.0101(18)
C47 0.035(2) 0.022(2) 0.0355(19) -0.0012(16) -0.0104(17) 0.0118(18)
C48 0.033(2) 0.029(2) 0.0335(19) -0.0068(16) -0.0076(16) 0.0167(18)
C49 0.031(2) 0.0236(19) 0.0258(17) -0.0066(15) -0.0085(15) 0.0109(17)
C50 0.042(2) 0.031(2) 0.0230(17) -0.0048(15) -0.0017(16) 0.0202(19)
C51 0.034(2) 0.030(2) 0.0214(16) -0.0013(15) 0.0061(15) 0.0168(18)
C52 0.034(2) 0.0230(19) 0.0280(18) -0.0037(15) 0.0049(16) 0.0117(17)
C53 0.034(2) 0.030(2) 0.0238(17) 0.0047(15) 0.0092(15) 0.0191(18)
C54 0.0242(19) 0.028(2) 0.0275(17) 0.0004(15) 0.0042(15) 0.0105(17)
C55 0.033(2) 0.023(2) 0.0344(19) 0.0014(15) 0.0071(16) 0.0115(17)
C56 0.032(2) 0.028(2) 0.0241(17) 0.0026(15) 0.0047(15) 0.0148(17)
C57 0.038(2) 0.027(2) 0.0268(18) 0.0044(15) 0.0026(16) 0.0146(18)
C58 0.039(2) 0.0214(19) 0.0249(17) 0.0040(14) -0.0017(15) 0.0166(18)
C59 0.035(2) 0.0228(19) 0.0321(19) 0.0032(15) -0.0025(16) 0.0138(17)
C60 0.041(2) 0.0221(19) 0.0245(17) -0.0040(14) -0.0086(16) 0.0176(18)
C61 0.040(2) 0.027(2) 0.0270(18) -0.0007(15) -0.0043(16) 0.0205(19)
C62 0.034(2) 0.026(2) 0.0297(18) 0.0020(15) -0.0022(16) 0.0166(18)
C63 0.040(2) 0.0240(19) 0.0222(16) 0.0027(14) -0.0043(15) 0.0182(18)
C64 0.045(2) 0.031(2) 0.040(2) -0.0027(17) -0.0041(18) 0.021(2)
C65 0.053(3) 0.032(2) 0.035(2) -0.0053(17) -0.0057(19) 0.026(2)
C66 0.060(3) 0.058(3) 0.065(3) 0.025(2) 0.012(2) 0.039(3)
C67 0.080(4) 0.073(4) 0.086(4) 0.037(3) 0.029(3) 0.053(3)
C68 0.098(5) 0.048(3) 0.068(3) -0.004(3) -0.032(3) 0.045(3)
C69 0.065(3) 0.041(3) 0.073(3) -0.006(2) -0.028(3) 0.028(3)
C70 0.038(2) 0.046(3) 0.043(2) 0.0098(19) 0.0062(19) 0.021(2)
C71 0.034(2) 0.025(2) 0.043(2) -0.0017(17) 0.0008(17) 0.0130(18)
C72 0.031(2) 0.033(2) 0.0340(19) -0.0062(17) 0.0018(16) 0.0119(19)
C73 0.039(2) 0.039(2) 0.051(2) -0.001(2) -0.007(2) 0.018(2)
C74 0.051(3) 0.058(3) 0.058(3) 0.001(2) -0.012(2) 0.026(3)
C75 0.043(3) 0.048(3) 0.066(3) -0.023(2) -0.006(2) 0.008(2)
C76 0.043(3) 0.036(2) 0.062(3) -0.011(2) 0.000(2) 0.016(2)
C77 0.046(3) 0.030(2) 0.039(2) 0.0012(17) -0.0012(18) 0.019(2)
C78 0.036(2) 0.042(3) 0.047(2) -0.007(2) 0.0005(19) 0.013(2)
C79 0.033(2) 0.041(2) 0.041(2) -0.0006(18) 0.0017(18) 0.019(2)
C80 0.064(3) 0.048(3) 0.051(3) 0.010(2) 0.014(2) 0.034(3)
C81 0.092(4) 0.059(3) 0.052(3) 0.018(2) 0.031(3) 0.047(3)
C82 0.059(3) 0.043(3) 0.062(3) 0.013(2) 0.020(2) 0.030(2)
C83 0.045(3) 0.048(3) 0.049(2) 0.007(2) 0.016(2) 0.019(2)
C84 0.042(3) 0.036(2) 0.048(2) -0.0081(19) -0.013(2) 0.014(2)

loop_
_atom_type_symbol
_atom_type_description
_atom_type_scat_dispersion_real
_atom_type_scat_dispersion_imag
_atom_type_scat_source
C C 0.0033 0.0016 'International Tables Vol C Tables 4.2.6.8 and 6.1.1.4'
H H 0.0000 0.0000 'International Tables Vol C Tables 4.2.6.8 and 6.1.1.4'
N N 0.0061 0.0033 'International Tables Vol C Tables 4.2.6.8 and 6.1.1.4'
O O 0.0106 0.0060 'International Tables Vol C Tables 4.2.6.8 and 6.1.1.4'

loop_
_geom_angle_atom_site_label_1
_geom_angle_atom_site_label_2
_geom_angle_atom_site_label_3
_geom_angle
_geom_angle_site_symmetry_1
_geom_angle_site_symmetry_3
_geom_angle_publ_flag
C4 O1 C22 116.3(3) . . ?
C5 O2 C28 115.8(3) . . ?
C11 O3 C29 116.8(3) . . ?
C12 O4 C35 116.4(3) . . ?
C18 O5 C36 116.6(3) . . ?
C19 O6 C42 116.1(3) . . ?
C47 O7 C64 116.5(3) . . ?
C46 O8 C70 116.6(3) . . ?
C54 O9 C71 116.9(3) . . ?
C53 O10 C77 116.8(3) . . ?
C60 O11 C84 117.6(3) . . ?
C61 O12 C78 116.1(3) . . ?
C26 N1 C25 115.5(4) . . ?
C33 N2 C32 115.6(4) . . ?
C39 N3 C40 115.0(4) . . ?
C67 N4 C68 115.5(4) . . ?
C75 N5 C74 115.7(4) . . ?
C81 N6 C82 115.6(4) . . ?
C2 C1 C21 113.0(3) . . ?
C2 C1 H1A 109.0 . . ?
C21 C1 H1A 109.0 . . ?
C2 C1 H1B 109.0 . . ?
C21 C1 H1B 109.0 . . ?
H1A C1 H1B 107.8 . . ?
C7 C2 C3 118.9(3) . . ?
C7 C2 C1 123.7(3) . . ?
C3 C2 C1 117.4(3) . . ?
C4 C3 C2 121.8(3) . . ?
C4 C3 H3 119.1 . . ?
C2 C3 H3 119.1 . . ?
C3 C4 O1 125.0(3) . . ?
C3 C4 C5 119.4(3) . . ?
O1 C4 C5 115.6(3) . . ?
O2 C5 C6 124.6(3) . . ?
O2 C5 C4 116.4(3) . . ?
C6 C5 C4 119.0(3) . . ?
C5 C6 C7 121.7(3) . . ?
C5 C6 H6 119.1 . . ?
C7 C6 H6 119.1 . . ?
C2 C7 C6 119.2(3) . . ?
C2 C7 C8 123.0(3) . . ?
C6 C7 C8 117.8(3) . . ?
C7 C8 C9 115.2(3) . . ?
C7 C8 H8A 108.5 . . ?
C9 C8 H8A 108.5 . . ?
C7 C8 H8B 108.5 . . ?
C9 C8 H8B 108.5 . . ?
H8A C8 H8B 107.5 . . ?
C14 C9 C10 119.2(3) . . ?
C14 C9 C8 123.3(3) . . ?
C10 C9 C8 117.5(3) . . ?
C11 C10 C9 122.1(3) . . ?
C11 C10 H10 119.0 . . ?
C9 C10 H10 119.0 . . ?
O3 C11 C10 124.6(3) . . ?
O3 C11 C12 116.9(3) . . ?
C10 C11 C12 118.5(3) . . ?
C13 C12 O4 124.3(3) . . ?
C13 C12 C11 119.6(3) . . ?
O4 C12 C11 116.1(3) . . ?
C12 C13 C14 122.2(3) . . ?
C12 C13 H13 118.9 . . ?
C14 C13 H13 118.9 . . ?
C9 C14 C13 118.4(3) . . ?
C9 C14 C15 123.4(3) . . ?
C13 C14 C15 118.1(3) . . ?
C16 C15 C14 110.6(3) . . ?
C16 C15 H15A 109.5 . . ?
C14 C15 H15A 109.5 . . ?
C16 C15 H15B 109.5 . . ?
C14 C15 H15B 109.5 . . ?
H15A C15 H15B 108.1 . . ?
C21 C16 C17 118.5(3) . . ?
C21 C16 C15 124.1(3) . . ?
C17 C16 C15 117.3(3) . . ?
C18 C17 C16 122.1(3) . . ?
C18 C17 H17 118.9 . . ?
C16 C17 H17 118.9 . . ?
C17 C18 O5 124.8(3) . . ?
C17 C18 C19 119.5(3) . . ?
O5 C18 C19 115.6(3) . . ?
O6 C19 C20 125.3(3) . . ?
O6 C19 C18 116.2(3) . . ?
C20 C19 C18 118.5(3) . . ?
C19 C20 C21 122.1(3) . . ?
C19 C20 H20 119.0 . . ?
C21 C20 H20 119.0 . . ?
C16 C21 C20 119.2(3) . . ?
C16 C21 C1 124.3(3) . . ?
C20 C21 C1 116.6(3) . . ?
O1 C22 C23 108.8(3) . . ?
O1 C22 H22A 109.9 . . ?
C23 C22 H22A 109.9 . . ?
O1 C22 H22B 109.9 . . ?
C23 C22 H22B 109.9 . . ?
H22A C22 H22B 108.3 . . ?
C27 C23 C24 117.1(4) . . ?
C27 C23 C22 122.7(4) . . ?
C24 C23 C22 120.3(4) . . ?
C25 C24 C23 119.6(4) . . ?
C25 C24 H24 120.2 . . ?
C23 C24 H24 120.2 . . ?
N1 C25 C24 123.9(4) . . ?
N1 C25 H25 118.1 . . ?
C24 C25 H25 118.1 . . ?
N1 C26 C27 125.0(4) . . ?
N1 C26 H26 117.5 . . ?
C27 C26 H26 117.5 . . ?
C26 C27 C23 118.9(4) . . ?
C26 C27 H27 120.6 . . ?
C23 C27 H27 120.6 . . ?
O2 C28 H28A 109.5 . . ?
O2 C28 H28B 109.5 . . ?
H28A C28 H28B 109.5 . . ?
O2 C28 H28C 109.5 . . ?
H28A C28 H28C 109.5 . . ?
H28B C28 H28C 109.5 . . ?
O3 C29 C30 108.9(3) . . ?
O3 C29 H29A 109.9 . . ?
C30 C29 H29A 109.9 . . ?
O3 C29 H29B 109.9 . . ?
C30 C29 H29B 109.9 . . ?
H29A C29 H29B 108.3 . . ?
C31 C30 C34 117.0(4) . . ?
C31 C30 C29 122.1(4) . . ?
C34 C30 C29 120.8(3) . . ?
C32 C31 C30 119.2(4) . . ?
C32 C31 H31 120.4 . . ?
C30 C31 H31 120.4 . . ?
N2 C32 C31 124.0(4) . . ?
N2 C32 H32 118.0 . . ?
C31 C32 H32 118.0 . . ?
N2 C33 C34 124.8(4) . . ?
N2 C33 H33 117.6 . . ?
C34 C33 H33 117.6 . . ?
C33 C34 C30 119.2(4) . . ?
C33 C34 H34 120.4 . . ?
C30 C34 H34 120.4 . . ?
O4 C35 H35A 109.5 . . ?
O4 C35 H35B 109.5 . . ?
H35A C35 H35B 109.5 . . ?
O4 C35 H35C 109.5 . . ?
H35A C35 H35C 109.5 . . ?
H35B C35 H35C 109.5 . . ?
O5 C36 C37 109.4(3) . . ?
O5 C36 H36A 109.8 . . ?
C37 C36 H36A 109.8 . . ?
O5 C36 H36B 109.8 . . ?
C37 C36 H36B 109.8 . . ?
H36A C36 H36B 108.2 . . ?
C38 C37 C41 117.2(4) . . ?
C38 C37 C36 119.2(4) . . ?
C41 C37 C36 123.5(4) . . ?
C39 C38 C37 119.7(5) . . ?
C39 C38 H38 120.1 . . ?
C37 C38 H38 120.1 . . ?
N3 C39 C38 124.4(5) . . ?
N3 C39 H39 117.8 . . ?
C38 C39 H39 117.8 . . ?
N3 C40 C41 125.3(5) . . ?
N3 C40 H40 117.3 . . ?
C41 C40 H40 117.3 . . ?
C37 C41 C40 118.3(4) . . ?
C37 C41 H41 120.8 . . ?
C40 C41 H41 120.8 . . ?
O6 C42 H42A 109.5 . . ?
O6 C42 H42B 109.5 . . ?
H42A C42 H42B 109.5 . . ?
O6 C42 H42C 109.5 . . ?
H42A C42 H42C 109.5 . . ?
H42B C42 H42C 109.5 . . ?
C63 C43 C44 116.3(3) . . ?
C63 C43 H43A 108.2 . . ?
C44 C43 H43A 108.2 . . ?
C63 C43 H43B 108.2 . . ?
C44 C43 H43B 108.2 . . ?
H43A C43 H43B 107.4 . . ?
C49 C44 C45 119.4(3) . . ?
C49 C44 C43 123.3(3) . . ?
C45 C44 C43 117.3(3) . . ?
C46 C45 C44 121.9(3) . . ?
C46 C45 H45 119.0 . . ?
C44 C45 H45 119.0 . . ?
O8 C46 C45 125.4(3) . . ?
O8 C46 C47 116.2(3) . . ?
C45 C46 C47 118.4(3) . . ?
C48 C47 O7 124.1(3) . . ?
C48 C47 C46 119.9(3) . . ?
O7 C47 C46 116.0(3) . . ?
C47 C48 C49 122.0(3) . . ?
C47 C48 H48 119.0 . . ?
C49 C48 H48 119.0 . . ?
C44 C49 C48 118.4(3) . . ?
C44 C49 C50 124.2(3) . . ?
C48 C49 C50 117.2(3) . . ?
C49 C50 C51 109.0(3) . . ?
C49 C50 H50A 109.9 . . ?
C51 C50 H50A 109.9 . . ?
C49 C50 H50B 109.9 . . ?
C51 C50 H50B 109.9 . . ?
H50A C50 H50B 108.3 . . ?
C56 C51 C52 118.9(3) . . ?
C56 C51 C50 123.1(3) . . ?
C52 C51 C50 117.7(3) . . ?
C53 C52 C51 122.5(3) . . ?
C53 C52 H52 118.7 . . ?
C51 C52 H52 118.7 . . ?
O10 C53 C52 125.3(3) . . ?
O10 C53 C54 115.8(3) . . ?
C52 C53 C54 118.8(3) . . ?
O9 C54 C55 125.2(3) . . ?
O9 C54 C53 115.9(3) . . ?
C55 C54 C53 118.9(3) . . ?
C54 C55 C56 122.1(3) . . ?
C54 C55 H55 119.0 . . ?
C56 C55 H55 119.0 . . ?
C51 C56 C55 118.7(3) . . ?
C51 C56 C57 124.4(3) . . ?
C55 C56 C57 116.8(3) . . ?
C56 C57 C58 113.5(3) . . ?
C56 C57 H57A 108.9 . . ?
C58 C57 H57A 108.9 . . ?
C56 C57 H57B 108.9 . . ?
C58 C57 H57B 108.9 . . ?
H57A C57 H57B 107.7 . . ?
C63 C58 C59 117.7(3) . . ?
C63 C58 C57 123.5(3) . . ?
C59 C58 C57 118.8(3) . . ?
C60 C59 C58 122.7(4) . . ?
C60 C59 H59 118.7 . . ?
C58 C59 H59 118.7 . . ?
C59 C60 O11 124.8(3) . . ?
C59 C60 C61 119.1(3) . . ?
O11 C60 C61 116.0(3) . . ?
O12 C61 C62 124.1(3) . . ?
O12 C61 C60 116.7(3) . . ?
C62 C61 C60 119.2(3) . . ?
C61 C62 C63 122.1(4) . . ?
C61 C62 H62 119.0 . . ?
C63 C62 H62 119.0 . . ?
C62 C63 C58 119.1(3) . . ?
C62 C63 C43 118.4(3) . . ?
C58 C63 C43 122.5(3) . . ?
O7 C64 C65 107.6(3) . . ?
O7 C64 H64A 110.2 . . ?
C65 C64 H64A 110.2 . . ?
O7 C64 H64B 110.2 . . ?
C65 C64 H64B 110.2 . . ?
H64A C64 H64B 108.5 . . ?
C66 C65 C69 116.7(4) . . ?
C66 C65 C64 122.3(4) . . ?
C69 C65 C64 121.0(4) . . ?
C65 C66 C67 120.2(5) . . ?
C65 C66 H66 119.9 . . ?
C67 C66 H66 119.9 . . ?
N4 C67 C66 124.5(5) . . ?
N4 C67 H67 117.8 . . ?
C66 C67 H67 117.8 . . ?
N4 C68 C69 124.4(5) . . ?
N4 C68 H68 117.8 . . ?
C69 C68 H68 117.8 . . ?
C65 C69 C68 118.8(5) . . ?
C65 C69 H69 120.6 . . ?
C68 C69 H69 120.6 . . ?
O8 C70 H70A 109.5 . . ?
O8 C70 H70B 109.5 . . ?
H70A C70 H70B 109.5 . . ?
O8 C70 H70C 109.5 . . ?
H70A C70 H70C 109.5 . . ?
H70B C70 H70C 109.5 . . ?
O9 C71 C72 108.2(3) . . ?
O9 C71 H71A 110.0 . . ?
C72 C71 H71A 110.0 . . ?
O9 C71 H71B 110.0 . . ?
C72 C71 H71B 110.0 . . ?
H71A C71 H71B 108.4 . . ?
C73 C72 C76 117.9(4) . . ?
C73 C72 C71 122.3(3) . . ?
C76 C72 C71 119.6(4) . . ?
C74 C73 C72 119.4(4) . . ?
C74 C73 H73 120.3 . . ?
C72 C73 H73 120.3 . . ?
N5 C74 C73 123.8(4) . . ?
N5 C74 H74 118.1 . . ?
C73 C74 H74 118.1 . . ?
N5 C75 C76 124.4(4) . . ?
N5 C75 H75 117.8 . . ?
C76 C75 H75 117.8 . . ?
C75 C76 C72 118.7(4) . . ?
C75 C76 H76 120.6 . . ?
C72 C76 H76 120.6 . . ?
O10 C77 H77A 109.5 . . ?
O10 C77 H77B 109.5 . . ?
H77A C77 H77B 109.5 . . ?
O10 C77 H77C 109.5 . . ?
H77A C77 H77C 109.5 . . ?
H77B C77 H77C 109.5 . . ?
O12 C78 C79 107.0(3) . . ?
O12 C78 H78A 110.3 . . ?
C79 C78 H78A 110.3 . . ?
O12 C78 H78B 110.3 . . ?
C79 C78 H78B 110.3 . . ?
H78A C78 H78B 108.6 . . ?
C83 C79 C80 116.9(4) . . ?
C83 C79 C78 120.5(4) . . ?
C80 C79 C78 122.6(4) . . ?
C81 C80 C79 119.3(4) . . ?
C81 C80 H80 120.3 . . ?
C79 C80 H80 120.3 . . ?
N6 C81 C80 123.9(4) . . ?
N6 C81 H81 118.0 . . ?
C80 C81 H81 118.0 . . ?
N6 C82 C83 124.4(4) . . ?
N6 C82 H82 117.8 . . ?
C83 C82 H82 117.8 . . ?
C79 C83 C82 119.9(4) . . ?
C79 C83 H83 120.1 . . ?
C82 C83 H83 120.1 . . ?
O11 C84 H84A 109.5 . . ?
O11 C84 H84B 109.5 . . ?
H84A C84 H84B 109.5 . . ?
O11 C84 H84C 109.5 . . ?
H84A C84 H84C 109.5 . . ?
H84B C84 H84C 109.5 . . ?

loop_
_geom_bond_atom_site_label_1
_geom_bond_atom_site_label_2
_geom_bond_distance
_geom_bond_site_symmetry_2
_geom_bond_publ_flag
O1 C4 1.400(4) . ?
O1 C22 1.440(4) . ?
O2 C5 1.390(4) . ?
O2 C28 1.453(4) . ?
O3 C11 1.393(4) . ?
O3 C29 1.452(4) . ?
O4 C12 1.403(4) . ?
O4 C35 1.450(4) . ?
O5 C18 1.396(4) . ?
O5 C36 1.437(5) . ?
O6 C19 1.392(4) . ?
O6 C42 1.446(5) . ?
O7 C47 1.401(4) . ?
O7 C64 1.438(5) . ?
O8 C46 1.387(4) . ?
O8 C70 1.451(5) . ?
O9 C54 1.389(4) . ?
O9 C71 1.442(4) . ?
O10 C53 1.386(4) . ?
O10 C77 1.446(4) . ?
O11 C60 1.398(4) . ?
O11 C84 1.435(5) . ?
O12 C61 1.395(4) . ?
O12 C78 1.453(5) . ?
N1 C26 1.350(5) . ?
N1 C25 1.352(6) . ?
N2 C33 1.346(5) . ?
N2 C32 1.361(6) . ?
N3 C39 1.348(7) . ?
N3 C40 1.349(6) . ?
N4 C67 1.329(7) . ?
N4 C68 1.338(7) . ?
N5 C75 1.347(6) . ?
N5 C74 1.361(6) . ?
N6 C81 1.343(6) . ?
N6 C82 1.350(6) . ?
C1 C2 1.538(5) . ?
C1 C21 1.539(5) . ?
C1 H1A 0.9900 . ?
C1 H1B 0.9900 . ?
C2 C7 1.414(5) . ?
C2 C3 1.421(5) . ?
C3 C4 1.396(5) . ?
C3 H3 0.9500 . ?
C4 C5 1.426(5) . ?
C5 C6 1.403(5) . ?
C6 C7 1.416(5) . ?
C6 H6 0.9500 . ?
C7 C8 1.538(5) . ?
C8 C9 1.540(5) . ?
C8 H8A 0.9900 . ?
C8 H8B 0.9900 . ?
C9 C14 1.410(5) . ?
C9 C10 1.421(5) . ?
C10 C11 1.399(5) . ?
C10 H10 0.9500 . ?
C11 C12 1.422(5) . ?
C12 C13 1.391(5) . ?
C13 C14 1.419(5) . ?
C13 H13 0.9500 . ?
C14 C15 1.543(5) . ?
C15 C16 1.538(5) . ?
C15 H15A 0.9900 . ?
C15 H15B 0.9900 . ?
C16 C21 1.399(5) . ?
C16 C17 1.428(5) . ?
C17 C18 1.390(5) . ?
C17 H17 0.9500 . ?
C18 C19 1.422(5) . ?
C19 C20 1.400(5) . ?
C20 C21 1.425(5) . ?
C20 H20 0.9500 . ?
C22 C23 1.520(5) . ?
C22 H22A 0.9900 . ?
C22 H22B 0.9900 . ?
C23 C27 1.399(6) . ?
C23 C24 1.407(6) . ?
C24 C25 1.396(6) . ?
C24 H24 0.9500 . ?
C25 H25 0.9500 . ?
C26 C27 1.395(5) . ?
C26 H26 0.9500 . ?
C27 H27 0.9500 . ?
C28 H28A 0.9800 . ?
C28 H28B 0.9800 . ?
C28 H28C 0.9800 . ?
C29 C30 1.520(5) . ?
C29 H29A 0.9900 . ?
C29 H29B 0.9900 . ?
C30 C31 1.408(5) . ?
C30 C34 1.409(6) . ?
C31 C32 1.401(6) . ?
C31 H31 0.9500 . ?
C32 H32 0.9500 . ?
C33 C34 1.393(6) . ?
C33 H33 0.9500 . ?
C34 H34 0.9500 . ?
C35 H35A 0.9800 . ?
C35 H35B 0.9800 . ?
C35 H35C 0.9800 . ?
C36 C37 1.517(5) . ?
C36 H36A 0.9900 . ?
C36 H36B 0.9900 . ?
C37 C38 1.401(6) . ?
C37 C41 1.401(6) . ?
C38 C39 1.396(6) . ?
C38 H38 0.9500 . ?
C39 H39 0.9500 . ?
C40 C41 1.406(7) . ?
C40 H40 0.9500 . ?
C41 H41 0.9500 . ?
C42 H42A 0.9800 . ?
C42 H42B 0.9800 . ?
C42 H42C 0.9800 . ?
C43 C63 1.542(5) . ?
C43 C44 1.548(5) . ?
C43 H43A 0.9900 . ?
C43 H43B 0.9900 . ?
C44 C49 1.397(5) . ?
C44 C45 1.425(5) . ?
C45 C46 1.400(5) . ?
C45 H45 0.9500 . ?
C46 C47 1.418(5) . ?
C47 C48 1.387(5) . ?
C48 C49 1.427(5) . ?
C48 H48 0.9500 . ?
C49 C50 1.534(5) . ?
C50 C51 1.544(5) . ?
C50 H50A 0.9900 . ?
C50 H50B 0.9900 . ?
C51 C56 1.408(5) . ?
C51 C52 1.415(5) . ?
C52 C53 1.392(5) . ?
C52 H52 0.9500 . ?
C53 C54 1.430(5) . ?
C54 C55 1.399(5) . ?
C55 C56 1.423(5) . ?
C55 H55 0.9500 . ?
C56 C57 1.530(5) . ?
C57 C58 1.531(5) . ?
C57 H57A 0.9900 . ?
C57 H57B 0.9900 . ?
C58 C63 1.422(5) . ?
C58 C59 1.427(5) . ?
C59 C60 1.388(5) . ?
C59 H59 0.9500 . ?
C60 C61 1.411(5) . ?
C61 C62 1.399(5) . ?
C62 C63 1.412(5) . ?
C62 H62 0.9500 . ?
C64 C65 1.527(5) . ?
C64 H64A 0.9900 . ?
C64 H64B 0.9900 . ?
C65 C66 1.371(6) . ?
C65 C69 1.403(6) . ?
C66 C67 1.397(6) . ?
C66 H66 0.9500 . ?
C67 H67 0.9500 . ?
C68 C69 1.408(7) . ?
C68 H68 0.9500 . ?
C69 H69 0.9500 . ?
C70 H70A 0.9800 . ?
C70 H70B 0.9800 . ?
C70 H70C 0.9800 . ?
C71 C72 1.512(5) . ?
C71 H71A 0.9900 . ?
C71 H71B 0.9900 . ?
C72 C73 1.392(6) . ?
C72 C76 1.397(6) . ?
C73 C74 1.386(6) . ?
C73 H73 0.9500 . ?
C74 H74 0.9500 . ?
C75 C76 1.392(6) . ?
C75 H75 0.9500 . ?
C76 H76 0.9500 . ?
C77 H77A 0.9800 . ?
C77 H77B 0.9800 . ?
C77 H77C 0.9800 . ?
C78 C79 1.516(6) . ?
C78 H78A 0.9900 . ?
C78 H78B 0.9900 . ?
C79 C83 1.381(6) . ?
C79 C80 1.402(6) . ?
C80 C81 1.401(6) . ?
C80 H80 0.9500 . ?
C81 H81 0.9500 . ?
C82 C83 1.389(6) . ?
C82 H82 0.9500 . ?
C83 H83 0.9500 . ?
C84 H84A 0.9800 . ?
C84 H84B 0.9800 . ?
C84 H84C 0.9800 . ?

loop_
_geom_torsion_atom_site_label_1
_geom_torsion_atom_site_label_2
_geom_torsion_atom_site_label_3
_geom_torsion_atom_site_label_4
_geom_torsion
_geom_torsion_site_symmetry_1
_geom_torsion_site_symmetry_2
_geom_torsion_site_symmetry_3
_geom_torsion_site_symmetry_4
_geom_torsion_publ_flag
C21 C1 C2 C7 -86.8(4) . . . . ?
C21 C1 C2 C3 90.7(4) . . . . ?
C7 C2 C3 C4 1.7(5) . . . . ?
C1 C2 C3 C4 -175.9(3) . . . . ?
C2 C3 C4 O1 180.0(3) . . . . ?
C2 C3 C4 C5 -0.6(5) . . . . ?
C22 O1 C4 C3 1.0(5) . . . . ?
C22 O1 C4 C5 -178.5(3) . . . . ?
C28 O2 C5 C6 -6.4(5) . . . . ?
C28 O2 C5 C4 172.3(3) . . . . ?
C3 C4 C5 O2 -179.7(3) . . . . ?
O1 C4 C5 O2 -0.2(4) . . . . ?
C3 C4 C5 C6 -0.9(5) . . . . ?
O1 C4 C5 C6 178.6(3) . . . . ?
O2 C5 C6 C7 179.9(3) . . . . ?
C4 C5 C6 C7 1.2(5) . . . . ?
C3 C2 C7 C6 -1.3(5) . . . . ?
C1 C2 C7 C6 176.1(3) . . . . ?
C3 C2 C7 C8 176.7(3) . . . . ?
C1 C2 C7 C8 -5.9(5) . . . . ?
C5 C6 C7 C2 -0.1(5) . . . . ?
C5 C6 C7 C8 -178.3(3) . . . . ?
C2 C7 C8 C9 96.5(4) . . . . ?
C6 C7 C8 C9 -85.4(4) . . . . ?
C7 C8 C9 C14 -98.6(4) . . . . ?
C7 C8 C9 C10 82.8(4) . . . . ?
C14 C9 C10 C11 0.9(5) . . . . ?
C8 C9 C10 C11 179.6(3) . . . . ?
C29 O3 C11 C10 -5.2(5) . . . . ?
C29 O3 C11 C12 175.6(3) . . . . ?
C9 C10 C11 O3 -178.7(3) . . . . ?
C9 C10 C11 C12 0.5(5) . . . . ?
C35 O4 C12 C13 18.0(5) . . . . ?
C35 O4 C12 C11 -161.6(3) . . . . ?
O3 C11 C12 C13 177.3(3) . . . . ?
C10 C11 C12 C13 -2.0(5) . . . . ?
O3 C11 C12 O4 -3.0(4) . . . . ?
C10 C11 C12 O4 177.6(3) . . . . ?
O4 C12 C13 C14 -177.5(3) . . . . ?
C11 C12 C13 C14 2.1(5) . . . . ?
C10 C9 C14 C13 -0.9(5) . . . . ?
C8 C9 C14 C13 -179.4(3) . . . . ?
C10 C9 C14 C15 -177.4(3) . . . . ?
C8 C9 C14 C15 4.0(5) . . . . ?
C12 C13 C14 C9 -0.7(5) . . . . ?
C12 C13 C14 C15 176.1(3) . . . . ?
C9 C14 C15 C16 91.4(4) . . . . ?
C13 C14 C15 C16 -85.1(4) . . . . ?
C14 C15 C16 C21 -93.1(4) . . . . ?
C14 C15 C16 C17 82.2(4) . . . . ?
C21 C16 C17 C18 2.5(5) . . . . ?
C15 C16 C17 C18 -173.1(3) . . . . ?
C16 C17 C18 O5 180.0(3) . . . . ?
C16 C17 C18 C19 -0.3(5) . . . . ?
C36 O5 C18 C17 -22.4(5) . . . . ?
C36 O5 C18 C19 157.8(3) . . . . ?
C42 O6 C19 C20 3.6(5) . . . . ?
C42 O6 C19 C18 -176.9(3) . . . . ?
C17 C18 C19 O6 178.6(3) . . . . ?
O5 C18 C19 O6 -1.7(4) . . . . ?
C17 C18 C19 C20 -1.9(5) . . . . ?
O5 C18 C19 C20 177.9(3) . . . . ?
O6 C19 C20 C21 -178.6(3) . . . . ?
C18 C19 C20 C21 1.9(5) . . . . ?
C17 C16 C21 C20 -2.4(5) . . . . ?
C15 C16 C21 C20 172.8(3) . . . . ?
C17 C16 C21 C1 178.0(3) . . . . ?
C15 C16 C21 C1 -6.7(5) . . . . ?
C19 C20 C21 C16 0.3(5) . . . . ?
C19 C20 C21 C1 179.9(3) . . . . ?
C2 C1 C21 C16 101.2(4) . . . . ?
C2 C1 C21 C20 -78.4(4) . . . . ?
C4 O1 C22 C23 179.6(3) . . . . ?
O1 C22 C23 C27 -28.7(5) . . . . ?
O1 C22 C23 C24 151.8(4) . . . . ?
C27 C23 C24 C25 0.1(6) . . . . ?
C22 C23 C24 C25 179.7(4) . . . . ?
C26 N1 C25 C24 -0.6(6) . . . . ?
C23 C24 C25 N1 0.4(7) . . . . ?
C25 N1 C26 C27 0.4(6) . . . . ?
N1 C26 C27 C23 0.1(6) . . . . ?
C24 C23 C27 C26 -0.3(5) . . . . ?
C22 C23 C27 C26 -179.9(4) . . . . ?
C11 O3 C29 C30 167.7(3) . . . . ?
O3 C29 C30 C31 131.0(4) . . . . ?
O3 C29 C30 C34 -52.1(5) . . . . ?
C34 C30 C31 C32 -0.5(5) . . . . ?
C29 C30 C31 C32 176.5(4) . . . . ?
C33 N2 C32 C31 0.7(6) . . . . ?
C30 C31 C32 N2 -0.2(6) . . . . ?
C32 N2 C33 C34 -0.6(6) . . . . ?
N2 C33 C34 C30 -0.1(6) . . . . ?
C31 C30 C34 C33 0.6(6) . . . . ?
C29 C30 C34 C33 -176.4(4) . . . . ?
C18 O5 C36 C37 -169.7(3) . . . . ?
O5 C36 C37 C38 170.2(3) . . . . ?
O5 C36 C37 C41 -11.4(5) . . . . ?
C41 C37 C38 C39 -1.6(6) . . . . ?
C36 C37 C38 C39 176.9(4) . . . . ?
C40 N3 C39 C38 0.6(8) . . . . ?
C37 C38 C39 N3 1.1(7) . . . . ?
C39 N3 C40 C41 -1.9(8) . . . . ?
C38 C37 C41 C40 0.4(7) . . . . ?
C36 C37 C41 C40 -178.0(4) . . . . ?
N3 C40 C41 C37 1.5(8) . . . . ?
C63 C43 C44 C49 -101.5(4) . . . . ?
C63 C43 C44 C45 81.0(4) . . . . ?
C49 C44 C45 C46 0.7(5) . . . . ?
C43 C44 C45 C46 178.3(3) . . . . ?
C70 O8 C46 C45 -9.3(5) . . . . ?
C70 O8 C46 C47 170.5(3) . . . . ?
C44 C45 C46 O8 179.6(3) . . . . ?
C44 C45 C46 C47 -0.2(5) . . . . ?
C64 O7 C47 C48 30.9(5) . . . . ?
C64 O7 C47 C46 -149.0(3) . . . . ?
O8 C46 C47 C48 179.1(3) . . . . ?
C45 C46 C47 C48 -1.1(5) . . . . ?
O8 C46 C47 O7 -1.0(5) . . . . ?
C45 C46 C47 O7 178.8(3) . . . . ?
O7 C47 C48 C49 -178.0(3) . . . . ?
C46 C47 C48 C49 1.9(5) . . . . ?
C45 C44 C49 C48 0.1(5) . . . . ?
C43 C44 C49 C48 -177.4(3) . . . . ?
C45 C44 C49 C50 -174.7(3) . . . . ?
C43 C44 C49 C50 7.8(5) . . . . ?
C47 C48 C49 C44 -1.4(5) . . . . ?
C47 C48 C49 C50 173.7(3) . . . . ?
C44 C49 C50 C51 89.7(4) . . . . ?
C48 C49 C50 C51 -85.2(4) . . . . ?
C49 C50 C51 C56 -95.0(4) . . . . ?
C49 C50 C51 C52 79.5(4) . . . . ?
C56 C51 C52 C53 0.8(5) . . . . ?
C50 C51 C52 C53 -174.0(3) . . . . ?
C77 O10 C53 C52 -20.7(5) . . . . ?
C77 O10 C53 C54 159.1(3) . . . . ?
C51 C52 C53 O10 178.2(3) . . . . ?
C51 C52 C53 C54 -1.6(5) . . . . ?
C71 O9 C54 C55 3.7(5) . . . . ?
C71 O9 C54 C53 -177.0(3) . . . . ?
O10 C53 C54 O9 1.7(4) . . . . ?
C52 C53 C54 O9 -178.5(3) . . . . ?
O10 C53 C54 C55 -179.0(3) . . . . ?
C52 C53 C54 C55 0.8(5) . . . . ?
O9 C54 C55 C56 180.0(3) . . . . ?
C53 C54 C55 C56 0.7(5) . . . . ?
C52 C51 C56 C55 0.8(5) . . . . ?
C50 C51 C56 C55 175.3(3) . . . . ?
C52 C51 C56 C57 -178.0(3) . . . . ?
C50 C51 C56 C57 -3.4(5) . . . . ?
C54 C55 C56 C51 -1.5(5) . . . . ?
C54 C55 C56 C57 177.3(3) . . . . ?
C51 C56 C57 C58 100.8(4) . . . . ?
C55 C56 C57 C58 -77.9(4) . . . . ?
C56 C57 C58 C63 -90.4(4) . . . . ?
C56 C57 C58 C59 89.3(4) . . . . ?
C63 C58 C59 C60 -0.8(5) . . . . ?
C57 C58 C59 C60 179.4(3) . . . . ?
C58 C59 C60 O11 178.9(3) . . . . ?
C58 C59 C60 C61 -2.6(5) . . . . ?
C84 O11 C60 C59 2.6(5) . . . . ?
C84 O11 C60 C61 -176.0(3) . . . . ?
C78 O12 C61 C62 -26.5(5) . . . . ?
C78 O12 C61 C60 153.2(3) . . . . ?
C59 C60 C61 O12 -176.0(3) . . . . ?
O11 C60 C61 O12 2.7(4) . . . . ?
C59 C60 C61 C62 3.7(5) . . . . ?
O11 C60 C61 C62 -177.6(3) . . . . ?
O12 C61 C62 C63 178.2(3) . . . . ?
C60 C61 C62 C63 -1.5(5) . . . . ?
C61 C62 C63 C58 -2.0(5) . . . . ?
C61 C62 C63 C43 -179.3(3) . . . . ?
C59 C58 C63 C62 3.1(5) . . . . ?
C57 C58 C63 C62 -177.2(3) . . . . ?
C59 C58 C63 C43 -179.7(3) . . . . ?
C57 C58 C63 C43 0.0(5) . . . . ?
C44 C43 C63 C62 -91.8(4) . . . . ?
C44 C43 C63 C58 90.9(4) . . . . ?
C47 O7 C64 C65 165.7(3) . . . . ?
O7 C64 C65 C66 18.3(5) . . . . ?
O7 C64 C65 C69 -162.4(4) . . . . ?
C69 C65 C66 C67 -1.1(7) . . . . ?
C64 C65 C66 C67 178.3(4) . . . . ?
C68 N4 C67 C66 0.0(8) . . . . ?
C65 C66 C67 N4 0.9(9) . . . . ?
C67 N4 C68 C69 -0.6(8) . . . . ?
C66 C65 C69 C68 0.5(6) . . . . ?
C64 C65 C69 C68 -178.9(4) . . . . ?
N4 C68 C69 C65 0.4(8) . . . . ?
C54 O9 C71 C72 -170.2(3) . . . . ?
O9 C71 C72 C73 -8.6(5) . . . . ?
O9 C71 C72 C76 167.3(3) . . . . ?
C76 C72 C73 C74 0.8(6) . . . . ?
C71 C72 C73 C74 176.8(4) . . . . ?
C75 N5 C74 C73 1.1(7) . . . . ?
C72 C73 C74 N5 -1.6(7) . . . . ?
C74 N5 C75 C76 0.1(7) . . . . ?
N5 C75 C76 C72 -0.8(7) . . . . ?
C73 C72 C76 C75 0.3(6) . . . . ?
C71 C72 C76 C75 -175.8(4) . . . . ?
C61 O12 C78 C79 -165.3(3) . . . . ?
O12 C78 C79 C83 76.8(5) . . . . ?
O12 C78 C79 C80 -101.2(5) . . . . ?
C83 C79 C80 C81 -1.2(7) . . . . ?
C78 C79 C80 C81 176.8(4) . . . . ?
C82 N6 C81 C80 1.1(8) . . . . ?
C79 C80 C81 N6 0.1(8) . . . . ?
C81 N6 C82 C83 -1.1(7) . . . . ?
C80 C79 C83 C82 1.3(7) . . . . ?
C78 C79 C83 C82 -176.8(4) . . . . ?
N6 C82 C83 C79 -0.1(8) . . . . ?
